data_7246848
loop_
_publ_author_name
'Jones, Rebecca L.'
'Morris, Louis J.'
'Collins Rice, Clement G.'
'Turner, Zo&#xeb; R'
'O'Hare, Dermot'

_publ_section_title
;
 Hydrogen-bonding and resonance stabilisation effects in cationic
 bis(iminium) phenoxide diacids.
;
_journal_issue 22
_journal_name_full 'Physical chemistry chemical physics : PCCP'
_journal_page_first 15463
_journal_page_last 15468
_journal_paper_doi 10.1039/d3cp01881d
_journal_volume 25
_journal_year 2023
_chemical_formula_moiety 'C36 H49 N2 O, 2(C6 H6), B F4'
_chemical_formula_sum 'C48 H61 B F4 N2 O'
_chemical_formula_weight 768.79
_chemical_properties_physical Air-sensitive,Moisture-sensitive,Oxygen-sensitive
_space_group_crystal_system monoclinic
_space_group_IT_number 4
_space_group_name_Hall 'P 2yb'
_space_group_name_H-M_alt 'P 1 21 1'
_atom_sites_solution_hydrogens mixed
_audit_creation_method SHELXL-2018/3
_audit_update_record
;
2023-01-11 deposited with the CCDC.	2023-05-18 downloaded from the CCDC.
;
_cell_angle_alpha 90
_cell_angle_beta 118.300(2)
_cell_angle_gamma 90
_cell_formula_units_Z 4
_cell_length_a 17.0916(3)
_cell_length_b 17.0966(2)
_cell_length_c 17.6141(2)
_cell_measurement_reflns_used 27861
_cell_measurement_temperature 150(2)
_cell_measurement_theta_max 75.9100
_cell_measurement_theta_min 3.8760
_cell_volume 4531.80(14)
_computing_cell_refinement 'CrysAlisPro 1.171.41.93a (Rigaku OD, 2020)'
_computing_data_collection 'CrysAlisPro 1.171.41.93a (Rigaku OD, 2020)'
_computing_data_reduction 'CrysAlisPro 1.171.41.93a (Rigaku OD, 2020)'
_computing_molecular_graphics
;
ORTEP3 for Windows
Farrugia, L. J. J. Appl. Cryst. 1997, 30, 565.
;
_computing_structure_refinement 'SHELXL-2018/3 (Sheldrick, 2018)'
_computing_structure_solution
;
SUPERFLIP
Palatinus, L.; Chapuis, G. J. Appl. Cryst. 2007, 40, 786-790.
;
_diffrn_ambient_environment N~2~
_diffrn_ambient_temperature 150
_diffrn_detector 'CCD plate'
_diffrn_detector_area_resol_mean 10.4102
_diffrn_detector_type Atlas
_diffrn_measured_fraction_theta_full 0.999
_diffrn_measured_fraction_theta_max 0.999
_diffrn_measurement_device 'four-circle diffractometer'
_diffrn_measurement_device_type 'SuperNova, Dual, Cu at home/near, Atlas'
_diffrn_radiation_monochromator mirror
_diffrn_radiation_probe x-ray
_diffrn_radiation_type 'Cu K\a'
_diffrn_radiation_wavelength 1.54184
_diffrn_reflns_av_R_equivalents 0.0302
_diffrn_reflns_av_unetI/netI 0.0295
_diffrn_reflns_Laue_measured_fraction_full 0.999
_diffrn_reflns_Laue_measured_fraction_max 0.999
_diffrn_reflns_limit_h_max 21
_diffrn_reflns_limit_h_min -21
_diffrn_reflns_limit_k_max 21
_diffrn_reflns_limit_k_min -21
_diffrn_reflns_limit_l_max 19
_diffrn_reflns_limit_l_min -22
_diffrn_reflns_number 51829
_diffrn_reflns_point_group_measured_fraction_full 0.963
_diffrn_reflns_point_group_measured_fraction_max 0.956
_diffrn_reflns_theta_full 67.684
_diffrn_reflns_theta_max 74.486
_diffrn_reflns_theta_min 3.848
_diffrn_source 'micro-focus sealed X-ray tube'
_diffrn_source_type 'SuperNova (Cu) X-ray Source'
_exptl_absorpt_coefficient_mu 0.621
_exptl_absorpt_correction_T_max 1.000
_exptl_absorpt_correction_T_min 0.435
_exptl_absorpt_correction_type gaussian
_exptl_absorpt_process_details
;
CrysAlisPro 1.171.41.93a (Rigaku Oxford Diffraction, 2020)
Numerical absorption correction based on gaussian integration over
a multifaceted crystal model
Empirical absorption correction using spherical harmonics,
implemented in SCALE3 ABSPACK scaling algorithm.
;
_exptl_crystal_colour yellow
_exptl_crystal_density_diffrn 1.127
_exptl_crystal_description shard
_exptl_crystal_F_000 1648
_exptl_crystal_recrystallization_method 'Re-crystallisation from solvent: benzene'
_exptl_crystal_size_max 0.398
_exptl_crystal_size_mid 0.235
_exptl_crystal_size_min 0.164
_refine_diff_density_max 0.460
_refine_diff_density_min -0.319
_refine_diff_density_rms 0.042
_refine_ls_abs_structure_details
;
 Flack x determined using 6965 quotients [(I+)-(I-)]/[(I+)+(I-)]
 (Parsons, Flack and Wagner, Acta Cryst. B69 (2013) 249-259).
;
_refine_ls_abs_structure_Flack -0.24(7)
_refine_ls_extinction_method none
_refine_ls_goodness_of_fit_ref 1.035
_refine_ls_hydrogen_treatment mixed
_refine_ls_matrix_type full
_refine_ls_number_parameters 1047
_refine_ls_number_reflns 17710
_refine_ls_number_restraints 1
_refine_ls_restrained_S_all 1.035
_refine_ls_R_factor_all 0.0542
_refine_ls_R_factor_gt 0.0502
_refine_ls_shift/su_max 0.000
_refine_ls_shift/su_mean 0.000
_refine_ls_structure_factor_coef Fsqd
_refine_ls_weighting_details 'w=1/[\s^2^(Fo^2^)+(0.0971P)^2^+0.6126P] where P=(Fo^2^+2Fc^2^)/3'
_refine_ls_weighting_scheme calc
_refine_ls_wR_factor_gt 0.1426
_refine_ls_wR_factor_ref 0.1486
_reflns_Friedel_coverage 0.849
_reflns_Friedel_fraction_full 0.923
_reflns_Friedel_fraction_max 0.911
_reflns_number_gt 16472
_reflns_number_total 17710
_reflns_threshold_expression 'I > 2\s(I)'
_cod_data_source_file d3cp01881d2.cif
_cod_data_source_block 008ZRT21
_cod_depositor_comments 'Adding full bibliography for 7246848--7246849.cif.'
_cod_original_cell_volume 4531.80(13)
_cod_original_sg_symbol_H-M 'P 21'
_cod_database_code 7246848
_shelx_shelxl_version_number 2018/3
_shelx_space_group_comment
;
The symmetry employed for this shelxl refinement is uniquely defined
by the following loop, which should always be used as a source of
symmetry information in preference to the above space-group names.
They are only intended as comments.
;
_shelx_estimated_absorpt_t_min 0.790
_shelx_estimated_absorpt_t_max 0.905

loop_
_space_group_symop_operation_xyz
'x, y, z'
'-x, y+1/2, -z'

loop_
_atom_site_label
_atom_site_type_symbol
_atom_site_fract_x
_atom_site_fract_y
_atom_site_fract_z
_atom_site_U_iso_or_equiv
_atom_site_adp_type
_atom_site_occupancy
_atom_site_site_symmetry_order
_atom_site_calc_flag
_atom_site_refinement_flags_posn
_atom_site_refinement_flags_adp
_atom_site_refinement_flags_occupancy
_atom_site_disorder_assembly
_atom_site_disorder_group
H1 H 0.494(3) 0.873(3) 0.222(3) 0.053(11) Uiso 1 1 d . . . . .
H4 H 0.939(2) 0.883(2) 0.220(2) 0.040(8) Uiso 1 1 d . . . . .
H3A H 0.942(2) 0.972(2) 0.412(2) 0.034(8) Uiso 1 1 d . . . . .
H2 H 0.527(2) 0.975(2) 0.060(2) 0.041(9) Uiso 1 1 d . . . . .
C1 C 0.40846(16) 0.90180(15) 0.06910(15) 0.0307(4) Uani 1 1 d . . . . .
C2 C 0.35064(17) 0.86019(16) 0.09306(16) 0.0337(5) Uani 1 1 d . . . . .
C3 C 0.26385(16) 0.83971(15) 0.03089(17) 0.0339(5) Uani 1 1 d . . . . .
H3 H 0.227561 0.811791 0.049030 0.041 Uiso 1 1 calc R U . . .
C4 C 0.22901(16) 0.85853(15) -0.05576(16) 0.0329(5) Uani 1 1 d . . . . .
C5 C 0.28391(16) 0.90107(15) -0.07920(15) 0.0328(5) Uani 1 1 d . . . . .
H5 H 0.261282 0.915827 -0.137876 0.039 Uiso 1 1 calc R U . . .
C6 C 0.37104(16) 0.92309(15) -0.02015(15) 0.0316(5) Uani 1 1 d . . . . .
C7 C 0.38132(18) 0.83667(17) 0.18015(17) 0.0387(5) Uani 1 1 d . . . . .
H7 H 0.342104 0.808215 0.194106 0.046 Uiso 1 1 calc R U . . .
C8 C 0.49406(18) 0.82404(19) 0.32859(17) 0.0410(6) Uani 1 1 d . . . . .
C9 C 0.4865(2) 0.8721(2) 0.38829(19) 0.0508(7) Uani 1 1 d . . . . .
C10 C 0.5193(2) 0.8426(3) 0.4719(2) 0.0595(9) Uani 1 1 d . . . . .
H10 H 0.517068 0.873970 0.515305 0.071 Uiso 1 1 calc R U . . .
C11 C 0.5549(2) 0.7684(3) 0.4920(2) 0.0590(9) Uani 1 1 d . . . . .
H11 H 0.575778 0.748913 0.548911 0.071 Uiso 1 1 calc R U . . .
C12 C 0.5605(2) 0.7222(2) 0.4310(2) 0.0532(8) Uani 1 1 d . . . . .
H12 H 0.584876 0.671115 0.446335 0.064 Uiso 1 1 calc R U . . .
C13 C 0.53096(19) 0.7489(2) 0.34679(19) 0.0449(6) Uani 1 1 d . . . . .
C14 C 0.4425(3) 0.9521(3) 0.3658(2) 0.0643(10) Uani 1 1 d . . . . .
H14 H 0.441865 0.970542 0.311616 0.077 Uiso 1 1 calc R U . . .
C15 C 0.3449(4) 0.9435(4) 0.3481(4) 0.0941(18) Uani 1 1 d . . . . .
H15A H 0.314130 0.905147 0.302004 0.141 Uiso 1 1 calc R U . . .
H15B H 0.314787 0.994146 0.330451 0.141 Uiso 1 1 calc R U . . .
H15C H 0.344203 0.925727 0.400665 0.141 Uiso 1 1 calc R U . . .
C16 C 0.4900(6) 1.0124(4) 0.4350(4) 0.118(3) Uani 1 1 d . . . . .
H16A H 0.494188 0.993927 0.489460 0.177 Uiso 1 1 calc R U . . .
H16B H 0.456915 1.061687 0.418322 0.177 Uiso 1 1 calc R U . . .
H16C H 0.549908 1.020672 0.442191 0.177 Uiso 1 1 calc R U . . .
C17 C 0.5434(2) 0.7008(2) 0.2807(2) 0.0535(7) Uani 1 1 d . . . . .
H17 H 0.494548 0.715235 0.222400 0.064 Uiso 1 1 calc R U . . .
C18 C 0.5397(3) 0.6129(3) 0.2907(3) 0.0746(11) Uani 1 1 d . . . . .
H18A H 0.592296 0.595853 0.343203 0.112 Uiso 1 1 calc R U . . .
H18B H 0.538400 0.586679 0.240595 0.112 Uiso 1 1 calc R U . . .
H18C H 0.486028 0.599370 0.294611 0.112 Uiso 1 1 calc R U . . .
C19 C 0.6313(4) 0.7233(3) 0.2836(4) 0.0773(13) Uani 1 1 d . . . . .
H19A H 0.680624 0.709332 0.339994 0.116 Uiso 1 1 calc R U . . .
H19B H 0.632133 0.779732 0.274454 0.116 Uiso 1 1 calc R U . . .
H19C H 0.637398 0.695134 0.238250 0.116 Uiso 1 1 calc R U . . .
C20 C 0.42338(17) 0.96455(15) -0.05049(16) 0.0329(5) Uani 1 1 d . . . . .
H20 H 0.397415 0.978119 -0.109800 0.039 Uiso 1 1 calc R U . . .
C21 C 0.56185(16) 1.02305(17) -0.02874(16) 0.0355(5) Uani 1 1 d . . . . .
C22 C 0.57938(19) 1.10254(18) -0.01084(19) 0.0426(6) Uani 1 1 d . . . . .
C23 C 0.6350(2) 1.1373(2) -0.0385(2) 0.0512(7) Uani 1 1 d . . . . .
H23 H 0.648753 1.191324 -0.027611 0.061 Uiso 1 1 calc R U . . .
C24 C 0.6708(2) 1.0952(2) -0.0815(2) 0.0523(8) Uani 1 1 d . . . . .
H24 H 0.707668 1.120596 -0.100649 0.063 Uiso 1 1 calc R U . . .
C25 C 0.65340(19) 1.0170(2) -0.09665(19) 0.0471(7) Uani 1 1 d . . . . .
H25 H 0.679177 0.988728 -0.125669 0.056 Uiso 1 1 calc R U . . .
C26 C 0.59840(17) 0.97773(18) -0.07030(15) 0.0378(5) Uani 1 1 d . . . . .
C27 C 0.5375(2) 1.1487(2) 0.0343(2) 0.0530(7) Uani 1 1 d . . . . .
H27 H 0.521580 1.110806 0.068097 0.064 Uiso 1 1 calc R U . . .
C28 C 0.4523(3) 1.1868(4) -0.0322(4) 0.0883(16) Uani 1 1 d . . . . .
H28A H 0.466451 1.227667 -0.062720 0.132 Uiso 1 1 calc R U . . .
H28B H 0.421046 1.210066 -0.003246 0.132 Uiso 1 1 calc R U . . .
H28C H 0.414227 1.147274 -0.073510 0.132 Uiso 1 1 calc R U . . .
C29 C 0.5994(3) 1.2096(3) 0.0969(3) 0.0677(10) Uani 1 1 d . . . . .
H29A H 0.612693 1.249621 0.064835 0.102 Uiso 1 1 calc R U . . .
H29B H 0.654725 1.184318 0.138462 0.102 Uiso 1 1 calc R U . . .
H29C H 0.570666 1.234000 0.127572 0.102 Uiso 1 1 calc R U . . .
C30 C 0.5800(2) 0.89104(19) -0.08758(18) 0.0438(6) Uani 1 1 d . . . . .
H30 H 0.556606 0.871059 -0.048848 0.053 Uiso 1 1 calc R U . . .
C31 C 0.5083(2) 0.8779(2) -0.1812(2) 0.0567(8) Uani 1 1 d . . . . .
H31A H 0.453807 0.905362 -0.191521 0.085 Uiso 1 1 calc R U . . .
H31B H 0.496001 0.821772 -0.191409 0.085 Uiso 1 1 calc R U . . .
H31C H 0.529268 0.898055 -0.220430 0.085 Uiso 1 1 calc R U . . .
C32 C 0.6627(2) 0.8436(2) -0.0699(2) 0.0575(8) Uani 1 1 d . . . . .
H32A H 0.684812 0.860096 -0.109514 0.086 Uiso 1 1 calc R U . . .
H32B H 0.647561 0.787852 -0.078435 0.086 Uiso 1 1 calc R U . . .
H32C H 0.708790 0.852355 -0.010288 0.086 Uiso 1 1 calc R U . . .
C33 C 0.13584(17) 0.83330(17) -0.12467(17) 0.0402(6) Uani 1 1 d . . . . .
C34 C 0.0893(3) 0.7836(3) -0.0857(3) 0.0644(10) Uani 1 1 d . . . . .
H34A H 0.031103 0.766933 -0.131487 0.097 Uiso 1 1 calc R U . . .
H34B H 0.081477 0.814559 -0.043002 0.097 Uiso 1 1 calc R U . . .
H34C H 0.125600 0.737422 -0.057748 0.097 Uiso 1 1 calc R U . . .
C35 C 0.1433(3) 0.7868(3) -0.1945(3) 0.0662(10) Uani 1 1 d . . . . .
H35A H 0.180372 0.740506 -0.168788 0.099 Uiso 1 1 calc R U . . .
H35B H 0.170396 0.819487 -0.221390 0.099 Uiso 1 1 calc R U . . .
H35C H 0.083947 0.770376 -0.238193 0.099 Uiso 1 1 calc R U . . .
C36 C 0.0794(2) 0.9065(3) -0.1648(3) 0.0646(9) Uani 1 1 d . . . . .
H36A H 0.106095 0.937496 -0.193336 0.097 Uiso 1 1 calc R U . . .
H36B H 0.076819 0.937894 -0.119460 0.097 Uiso 1 1 calc R U . . .
H36C H 0.019121 0.890871 -0.207171 0.097 Uiso 1 1 calc R U . . .
N1 N 0.46043(16) 0.85242(16) 0.24116(14) 0.0403(5) Uani 1 1 d . . . . .
N2 N 0.50527(14) 0.98430(13) 0.00032(14) 0.0337(4) Uani 1 1 d . . . . .
O1 O 0.48857(12) 0.91958(12) 0.12422(11) 0.0389(4) Uani 1 1 d . . . . .
C37 C 1.03788(16) 0.88764(14) 0.37914(15) 0.0307(4) Uani 1 1 d . . . . .
C38 C 1.08301(16) 0.89832(15) 0.47131(15) 0.0328(5) Uani 1 1 d . . . . .
C39 C 1.16696(17) 0.86550(16) 0.52227(15) 0.0357(5) Uani 1 1 d . . . . .
H39 H 1.194033 0.872596 0.582957 0.043 Uiso 1 1 calc R U . . .
C40 C 1.21279(17) 0.82298(16) 0.48852(16) 0.0359(5) Uani 1 1 d . . . . .
C41 C 1.17154(17) 0.81492(15) 0.39931(16) 0.0332(5) Uani 1 1 d . . . . .
H41 H 1.202065 0.787948 0.374069 0.040 Uiso 1 1 calc R U . . .
C42 C 1.08618(16) 0.84521(14) 0.34482(15) 0.0308(4) Uani 1 1 d . . . . .
C43 C 1.04435(17) 0.94497(15) 0.51164(16) 0.0338(5) Uani 1 1 d . . . . .
H43 H 1.076048 0.951215 0.572465 0.041 Uiso 1 1 calc R U . . .
C44 C 0.93202(17) 1.02843(16) 0.51251(15) 0.0344(5) Uani 1 1 d . . . . .
C45 C 0.86205(19) 0.99796(18) 0.52312(18) 0.0398(6) Uani 1 1 d . . . . .
C46 C 0.8316(2) 1.0432(2) 0.5700(2) 0.0488(7) Uani 1 1 d . . . . .
H46 H 0.783836 1.024706 0.578379 0.059 Uiso 1 1 calc R U . . .
C47 C 0.8700(3) 1.1142(2) 0.6039(2) 0.0555(8) Uani 1 1 d . . . . .
H47 H 0.849169 1.143759 0.636392 0.067 Uiso 1 1 calc R U . . .
C48 C 0.9389(2) 1.1432(2) 0.5912(2) 0.0518(7) Uani 1 1 d . . . . .
H48 H 0.964621 1.192341 0.615407 0.062 Uiso 1 1 calc R U . . .
C49 C 0.97073(19) 1.10152(17) 0.54376(18) 0.0408(6) Uani 1 1 d . . . . .
C50 C 0.8262(3) 0.9166(2) 0.4926(2) 0.0563(8) Uani 1 1 d . . . . .
H50 H 0.834223 0.904218 0.441180 0.068 Uiso 1 1 calc R U . . .
C51 C 0.8810(4) 0.8581(3) 0.5637(4) 0.0780(13) Uani 1 1 d . . . . .
H51A H 0.943875 0.863114 0.578915 0.117 Uiso 1 1 calc R U . . .
H51B H 0.860699 0.804846 0.543135 0.117 Uiso 1 1 calc R U . . .
H51C H 0.873596 0.868732 0.614552 0.117 Uiso 1 1 calc R U . . .
C52 C 0.7276(3) 0.9080(3) 0.4664(4) 0.0814(14) Uani 1 1 d . . . . .
H52A H 0.719599 0.910928 0.517829 0.122 Uiso 1 1 calc R U . . .
H52B H 0.706055 0.857309 0.438031 0.122 Uiso 1 1 calc R U . . .
H52C H 0.693998 0.950105 0.426489 0.122 Uiso 1 1 calc R U . . .
C53 C 1.0419(2) 1.13524(19) 0.5245(2) 0.0466(6) Uani 1 1 d . . . . .
H53 H 1.082250 1.091379 0.528124 0.056 Uiso 1 1 calc R U . . .
C54 C 1.0987(3) 1.1980(3) 0.5877(3) 0.0659(9) Uani 1 1 d . . . . .
H54A H 1.062432 1.244590 0.580481 0.099 Uiso 1 1 calc R U . . .
H54B H 1.148134 1.211584 0.576696 0.099 Uiso 1 1 calc R U . . .
H54C H 1.122262 1.178321 0.646793 0.099 Uiso 1 1 calc R U . . .
C55 C 0.9979(3) 1.1658(3) 0.4323(3) 0.0623(9) Uani 1 1 d . . . . .
H55A H 0.965012 1.123300 0.392614 0.093 Uiso 1 1 calc R U . . .
H55B H 1.043603 1.185478 0.418569 0.093 Uiso 1 1 calc R U . . .
H55C H 0.956913 1.208231 0.426454 0.093 Uiso 1 1 calc R U . . .
C56 C 1.04817(16) 0.83045(15) 0.25507(16) 0.0324(5) Uani 1 1 d . . . . .
H56 H 1.081908 0.801221 0.234914 0.039 Uiso 1 1 calc R U . . .
C57 C 0.93088(17) 0.83187(17) 0.10857(15) 0.0360(5) Uani 1 1 d . . . . .
C58 C 0.8980(2) 0.75569(19) 0.08696(18) 0.0447(6) Uani 1 1 d . . . . .
C59 C 0.8653(2) 0.7342(2) 0.0003(2) 0.0517(7) Uani 1 1 d . . . . .
H59 H 0.842586 0.682904 -0.017488 0.062 Uiso 1 1 calc R U . . .
C60 C 0.8656(2) 0.7859(2) -0.0592(2) 0.0552(8) Uani 1 1 d . . . . .
H60 H 0.843529 0.769799 -0.117401 0.066 Uiso 1 1 calc R U . . .
C61 C 0.8977(2) 0.8614(2) -0.03547(18) 0.0509(7) Uani 1 1 d . . . . .
H61 H 0.896889 0.896498 -0.077695 0.061 Uiso 1 1 calc R U . . .
C62 C 0.93126(18) 0.88647(19) 0.04969(17) 0.0410(6) Uani 1 1 d . . . . .
C63 C 0.8938(3) 0.6986(2) 0.1502(2) 0.0572(8) Uani 1 1 d . . . . .
H63 H 0.925289 0.722769 0.208833 0.069 Uiso 1 1 calc R U . . .
C64 C 0.9402(6) 0.6222(3) 0.1532(5) 0.111(2) Uani 1 1 d . . . . .
H64A H 0.910427 0.596979 0.096505 0.167 Uiso 1 1 calc R U . . .
H64B H 0.937775 0.587587 0.196411 0.167 Uiso 1 1 calc R U . . .
H64C H 1.002341 0.632614 0.168652 0.167 Uiso 1 1 calc R U . . .
C65 C 0.7992(5) 0.6832(6) 0.1305(5) 0.122(3) Uani 1 1 d . . . . .
H65A H 0.762782 0.673442 0.068583 0.183 Uiso 1 1 calc R U . . .
H65B H 0.776069 0.728817 0.147063 0.183 Uiso 1 1 calc R U . . .
H65C H 0.797361 0.637320 0.162929 0.183 Uiso 1 1 calc R U . . .
C66 C 0.9704(2) 0.96755(19) 0.07630(19) 0.0458(6) Uani 1 1 d . . . . .
H66 H 0.972666 0.979301 0.132918 0.055 Uiso 1 1 calc R U . . .
C67 C 1.0651(3) 0.9694(3) 0.0908(4) 0.0739(11) Uani 1 1 d . . . . .
H67A H 1.101668 0.933276 0.137477 0.111 Uiso 1 1 calc R U . . .
H67B H 1.088887 1.022551 0.106560 0.111 Uiso 1 1 calc R U . . .
H67C H 1.066130 0.953601 0.037801 0.111 Uiso 1 1 calc R U . . .
C68 C 0.9143(3) 1.0313(3) 0.0134(3) 0.0709(11) Uani 1 1 d . . . . .
H68A H 0.914573 1.024109 -0.041720 0.106 Uiso 1 1 calc R U . . .
H68B H 0.939145 1.082709 0.037251 0.106 Uiso 1 1 calc R U . . .
H68C H 0.853162 1.028026 0.004106 0.106 Uiso 1 1 calc R U . . .
C69 C 1.30481(19) 0.7895(2) 0.54863(18) 0.0473(7) Uani 1 1 d . . . . .
C70 C 1.2987(3) 0.7385(3) 0.6178(3) 0.0734(13) Uani 1 1 d . . . . .
H70A H 1.357032 0.715731 0.655668 0.110 Uiso 1 1 calc R U . . .
H70B H 1.255401 0.696497 0.589764 0.110 Uiso 1 1 calc R U . . .
H70C H 1.279675 0.770879 0.652040 0.110 Uiso 1 1 calc R U . . .
C71 C 1.3690(2) 0.8568(3) 0.5916(2) 0.0596(9) Uani 1 1 d . . . . .
H71A H 1.373242 0.888646 0.547399 0.089 Uiso 1 1 calc R U . . .
H71B H 1.427777 0.835920 0.631349 0.089 Uiso 1 1 calc R U . . .
H71C H 1.347308 0.889183 0.623579 0.089 Uiso 1 1 calc R U . . .
C72 C 1.3398(2) 0.7384(2) 0.4996(2) 0.0555(8) Uani 1 1 d . . . . .
H72A H 1.343365 0.769690 0.454717 0.083 Uiso 1 1 calc R U . . .
H72B H 1.299295 0.694273 0.472897 0.083 Uiso 1 1 calc R U . . .
H72C H 1.398973 0.718630 0.539808 0.083 Uiso 1 1 calc R U . . .
N3 N 0.96785(15) 0.97948(13) 0.46948(14) 0.0340(4) Uani 1 1 d . . . . .
N4 N 0.96969(14) 0.85468(14) 0.19878(13) 0.0336(4) Uani 1 1 d . . . . .
O2 O 0.96063(12) 0.91574(11) 0.33132(11) 0.0363(4) Uani 1 1 d . . . . .
B1 B 0.2051(3) 0.7250(3) 0.1970(3) 0.0591(10) Uani 1 1 d . . . . .
F1 F 0.1790(4) 0.6915(3) 0.1189(3) 0.1302(16) Uani 1 1 d . . . . .
F2 F 0.1643(3) 0.69463(15) 0.2393(3) 0.0977(11) Uani 1 1 d . . . . .
F3 F 0.1908(2) 0.80422(16) 0.1851(3) 0.0998(11) Uani 1 1 d . . . . .
F4 F 0.2952(2) 0.7070(2) 0.2378(3) 0.1145(13) Uani 1 1 d . . . . .
B2 B 0.7531(2) 0.5059(2) 0.2881(2) 0.0433(7) Uani 1 1 d . . . . .
F5 F 0.69739(16) 0.55427(14) 0.22106(13) 0.0668(6) Uani 1 1 d . . . . .
F6 F 0.72065(18) 0.43011(14) 0.26928(13) 0.0659(6) Uani 1 1 d . . . . .
F7 F 0.75948(15) 0.52896(14) 0.36596(12) 0.0599(5) Uani 1 1 d . . . . .
F8 F 0.83717(15) 0.5071(2) 0.29464(14) 0.0748(7) Uani 1 1 d . . . . .
C73 C 0.7441(4) 1.0277(4) 0.2761(3) 0.0874(14) Uani 1 1 d . . . . .
H73 H 0.734217 1.046080 0.321712 0.105 Uiso 1 1 calc R U . . .
C74 C 0.7119(4) 0.9570(4) 0.2394(4) 0.0995(18) Uani 1 1 d . . . . .
H74 H 0.678819 0.925933 0.258832 0.119 Uiso 1 1 calc R U . . .
C75 C 0.7276(4) 0.9303(3) 0.1728(3) 0.0909(16) Uani 1 1 d . . . . .
H75 H 0.705088 0.880878 0.146999 0.109 Uiso 1 1 calc R U . . .
C76 C 0.7754(3) 0.9748(3) 0.1446(3) 0.0759(12) Uani 1 1 d . . . . .
H76 H 0.786686 0.956305 0.099858 0.091 Uiso 1 1 calc R U . . .
C77 C 0.8065(3) 1.0463(3) 0.1816(3) 0.0783(12) Uani 1 1 d . . . . .
H77 H 0.838962 1.077890 0.161937 0.094 Uiso 1 1 calc R U . . .
C78 C 0.7911(4) 1.0726(3) 0.2470(3) 0.0837(14) Uani 1 1 d . . . . .
H78 H 0.813088 1.122226 0.272387 0.100 Uiso 1 1 calc R U . . .
C79 C 0.2998(3) 0.0721(3) 0.1358(3) 0.0755(12) Uani 1 1 d . . . . .
H79 H 0.258509 0.037029 0.094267 0.091 Uiso 1 1 calc R U . . .
C80 C 0.2802(3) 0.1079(3) 0.1964(3) 0.0695(10) Uani 1 1 d . . . . .
H80 H 0.225724 0.096916 0.196384 0.083 Uiso 1 1 calc R U . . .
C81 C 0.3392(3) 0.1581(3) 0.2549(3) 0.0642(9) Uani 1 1 d . . . . .
H81 H 0.325470 0.183540 0.295104 0.077 Uiso 1 1 calc R U . . .
C82 C 0.4189(3) 0.1724(3) 0.2561(3) 0.0727(11) Uani 1 1 d . . . . .
H82 H 0.460520 0.207024 0.298005 0.087 Uiso 1 1 calc R U . . .
C83 C 0.4386(4) 0.1376(3) 0.1981(4) 0.0834(14) Uani 1 1 d . . . . .
H83 H 0.494089 0.147674 0.199781 0.100 Uiso 1 1 calc R U . . .
C84 C 0.3787(4) 0.0878(3) 0.1367(4) 0.0771(12) Uani 1 1 d . . . . .
H84 H 0.392091 0.064419 0.095263 0.093 Uiso 1 1 calc R U . . .
C85 C 0.2637(3) 0.3703(3) 0.2788(3) 0.0693(10) Uani 1 1 d . . . . .
H85 H 0.246262 0.317052 0.274078 0.083 Uiso 1 1 calc R U . . .
C86 C 0.2012(4) 0.4286(4) 0.2579(3) 0.0876(16) Uani 1 1 d . . . . .
H86 H 0.140750 0.415662 0.238992 0.105 Uiso 1 1 calc R U . . .
C87 C 0.2273(4) 0.5075(4) 0.2645(3) 0.0844(16) Uani 1 1 d . . . . .
H87 H 0.184557 0.548300 0.248384 0.101 Uiso 1 1 calc R U . . .
C88 C 0.3156(4) 0.5244(3) 0.2946(3) 0.0773(13) Uani 1 1 d . . . . .
H88 H 0.334681 0.577280 0.301176 0.093 Uiso 1 1 calc R U . . .
C89 C 0.3765(3) 0.4650(3) 0.3154(3) 0.0690(10) Uani 1 1 d . . . . .
H89 H 0.437613 0.476856 0.336461 0.083 Uiso 1 1 calc R U . . .
C90 C 0.3492(3) 0.3888(2) 0.3059(2) 0.0624(9) Uani 1 1 d . . . . .
H90 H 0.391497 0.348108 0.318688 0.075 Uiso 1 1 calc R U . . .
C91 C 0.2063(2) 0.1850(2) 0.3839(3) 0.0603(9) Uani 1 1 d . . . . .
H91 H 0.243194 0.229314 0.409280 0.072 Uiso 1 1 calc R U . . .
C92 C 0.2227(2) 0.1163(3) 0.4300(3) 0.0625(9) Uani 1 1 d . . . . .
H92 H 0.269421 0.113776 0.487674 0.075 Uiso 1 1 calc R U . . .
C93 C 0.1710(3) 0.0513(3) 0.3921(3) 0.0660(10) Uani 1 1 d . . . . .
H93 H 0.183196 0.003257 0.422715 0.079 Uiso 1 1 calc R U . . .
C94 C 0.1019(3) 0.0565(2) 0.3099(3) 0.0726(12) Uani 1 1 d . . . . .
H94 H 0.065687 0.011992 0.284079 0.087 Uiso 1 1 calc R U . . .
C95 C 0.0844(3) 0.1254(3) 0.2644(2) 0.0637(9) Uani 1 1 d . . . . .
H95 H 0.036195 0.128420 0.207491 0.076 Uiso 1 1 calc R U . . .
C96 C 0.1367(3) 0.1898(2) 0.3013(3) 0.0576(8) Uani 1 1 d . . . . .
H96 H 0.125053 0.237401 0.270036 0.069 Uiso 1 1 calc R U . . .

loop_
_atom_site_aniso_label
_atom_site_aniso_U_11
_atom_site_aniso_U_22
_atom_site_aniso_U_33
_atom_site_aniso_U_23
_atom_site_aniso_U_13
_atom_site_aniso_U_12
C1 0.0272(10) 0.0321(11) 0.0330(11) 0.0001(9) 0.0143(9) -0.0011(9)
C2 0.0331(11) 0.0366(12) 0.0326(11) 0.0035(9) 0.0167(10) -0.0009(9)
C3 0.0306(11) 0.0336(12) 0.0399(12) 0.0028(9) 0.0186(10) -0.0018(9)
C4 0.0293(11) 0.0341(11) 0.0351(11) -0.0025(9) 0.0152(9) -0.0021(9)
C5 0.0306(11) 0.0362(12) 0.0299(10) -0.0001(9) 0.0129(9) -0.0019(9)
C6 0.0309(11) 0.0339(12) 0.0315(11) 0.0004(9) 0.0160(9) -0.0019(9)
C7 0.0347(12) 0.0471(15) 0.0365(12) 0.0081(10) 0.0187(10) -0.0010(10)
C8 0.0323(12) 0.0565(16) 0.0335(12) 0.0109(11) 0.0150(10) 0.0001(11)
C9 0.0479(15) 0.069(2) 0.0375(14) 0.0136(13) 0.0222(12) 0.0130(14)
C10 0.0563(18) 0.087(3) 0.0384(14) 0.0150(16) 0.0250(13) 0.0215(18)
C11 0.0482(17) 0.089(3) 0.0386(14) 0.0255(16) 0.0194(13) 0.0194(17)
C12 0.0401(14) 0.065(2) 0.0467(15) 0.0215(14) 0.0145(12) 0.0102(13)
C13 0.0315(12) 0.0574(17) 0.0393(13) 0.0081(12) 0.0115(10) -0.0025(11)
C14 0.078(2) 0.074(2) 0.0432(16) 0.0155(15) 0.0312(17) 0.027(2)
C15 0.094(4) 0.103(4) 0.108(4) 0.044(3) 0.065(3) 0.051(3)
C16 0.167(7) 0.077(3) 0.070(3) 0.000(3) 0.023(4) 0.031(4)
C17 0.0485(16) 0.0538(18) 0.0440(15) 0.0016(13) 0.0105(13) 0.0005(14)
C18 0.067(2) 0.059(2) 0.080(3) -0.0073(19) 0.021(2) -0.0161(19)
C19 0.094(3) 0.068(2) 0.101(3) -0.023(2) 0.071(3) -0.014(2)
C20 0.0314(11) 0.0349(12) 0.0319(11) 0.0032(9) 0.0146(9) -0.0011(9)
C21 0.0297(11) 0.0440(14) 0.0314(11) 0.0071(10) 0.0135(9) -0.0056(10)
C22 0.0383(13) 0.0436(15) 0.0436(14) 0.0070(11) 0.0176(11) -0.0049(11)
C23 0.0451(15) 0.0478(17) 0.0565(17) 0.0118(13) 0.0206(13) -0.0117(12)
C24 0.0405(14) 0.070(2) 0.0501(16) 0.0176(15) 0.0241(13) -0.0078(14)
C25 0.0359(13) 0.067(2) 0.0415(13) 0.0106(13) 0.0211(11) -0.0010(13)
C26 0.0315(11) 0.0511(15) 0.0285(11) 0.0063(10) 0.0124(9) -0.0031(10)
C27 0.0549(17) 0.0449(16) 0.0627(19) -0.0045(14) 0.0308(15) -0.0088(14)
C28 0.050(2) 0.099(4) 0.096(3) -0.030(3) 0.018(2) 0.014(2)
C29 0.065(2) 0.056(2) 0.073(2) -0.0117(18) 0.0249(19) -0.0070(17)
C30 0.0425(14) 0.0538(16) 0.0382(13) 0.0024(12) 0.0218(11) -0.0007(12)
C31 0.0441(16) 0.068(2) 0.0509(17) -0.0096(15) 0.0165(14) -0.0055(14)
C32 0.0473(16) 0.061(2) 0.0567(18) -0.0014(15) 0.0190(14) 0.0078(15)
C33 0.0302(12) 0.0460(15) 0.0395(13) -0.0011(11) 0.0124(10) -0.0062(10)
C34 0.0462(17) 0.080(3) 0.0608(19) 0.0005(18) 0.0205(15) -0.0243(17)
C35 0.0496(18) 0.080(3) 0.061(2) -0.0295(19) 0.0201(16) -0.0153(17)
C36 0.0381(15) 0.070(2) 0.069(2) 0.0044(18) 0.0119(15) 0.0016(15)
N1 0.0356(10) 0.0526(13) 0.0322(10) 0.0084(9) 0.0156(9) -0.0013(10)
N2 0.0315(10) 0.0383(11) 0.0316(9) 0.0038(8) 0.0151(8) -0.0045(8)
O1 0.0306(8) 0.0508(11) 0.0307(8) 0.0045(7) 0.0108(7) -0.0067(7)
C37 0.0297(11) 0.0289(11) 0.0320(11) -0.0013(9) 0.0135(9) -0.0019(9)
C38 0.0320(11) 0.0355(12) 0.0314(11) -0.0013(9) 0.0155(9) 0.0016(9)
C39 0.0342(12) 0.0418(13) 0.0288(10) 0.0012(9) 0.0131(9) 0.0027(10)
C40 0.0310(11) 0.0413(13) 0.0336(12) 0.0026(10) 0.0140(10) 0.0036(10)
C41 0.0311(11) 0.0346(12) 0.0356(12) -0.0004(9) 0.0173(10) 0.0030(9)
C42 0.0319(11) 0.0304(11) 0.0295(10) 0.0000(9) 0.0142(9) -0.0012(9)
C43 0.0343(12) 0.0369(12) 0.0307(11) -0.0022(9) 0.0157(10) 0.0005(9)
C44 0.0349(12) 0.0391(13) 0.0305(10) 0.0003(9) 0.0165(9) 0.0066(10)
C45 0.0411(13) 0.0453(15) 0.0386(12) -0.0006(11) 0.0235(11) 0.0025(11)
C46 0.0524(16) 0.0521(17) 0.0573(16) 0.0039(13) 0.0386(14) 0.0107(13)
C47 0.069(2) 0.0498(17) 0.0646(19) -0.0042(14) 0.0458(18) 0.0132(15)
C48 0.0601(18) 0.0428(16) 0.0592(18) -0.0088(13) 0.0337(15) 0.0050(14)
C49 0.0398(13) 0.0412(14) 0.0426(13) -0.0010(11) 0.0206(11) 0.0067(11)
C50 0.065(2) 0.0543(19) 0.068(2) -0.0145(15) 0.0469(17) -0.0142(15)
C51 0.110(4) 0.0429(18) 0.113(3) 0.002(2) 0.078(3) 0.001(2)
C52 0.070(3) 0.094(3) 0.097(3) -0.028(3) 0.053(2) -0.034(2)
C53 0.0421(14) 0.0415(15) 0.0566(17) -0.0062(12) 0.0237(13) -0.0041(11)
C54 0.057(2) 0.061(2) 0.073(2) -0.0136(18) 0.0253(17) -0.0145(17)
C55 0.0575(19) 0.068(2) 0.062(2) 0.0031(17) 0.0288(16) -0.0142(17)
C56 0.0333(11) 0.0315(11) 0.0344(11) -0.0022(9) 0.0178(9) -0.0009(9)
C57 0.0322(11) 0.0449(14) 0.0282(11) -0.0044(10) 0.0122(9) -0.0014(10)
C58 0.0448(15) 0.0471(15) 0.0353(13) -0.0062(11) 0.0134(11) -0.0042(12)
C59 0.0537(17) 0.0536(17) 0.0403(14) -0.0147(13) 0.0162(13) -0.0091(14)
C60 0.0538(18) 0.073(2) 0.0336(13) -0.0130(14) 0.0162(13) -0.0104(16)
C61 0.0512(16) 0.068(2) 0.0326(13) -0.0022(13) 0.0189(12) -0.0094(15)
C62 0.0362(12) 0.0515(16) 0.0343(12) -0.0025(11) 0.0159(10) -0.0036(11)
C63 0.068(2) 0.0474(17) 0.0428(15) -0.0044(13) 0.0156(14) -0.0139(15)
C64 0.147(6) 0.056(3) 0.136(5) 0.028(3) 0.072(5) 0.015(3)
C65 0.097(4) 0.170(8) 0.111(5) 0.053(5) 0.058(4) -0.015(4)
C66 0.0462(15) 0.0488(16) 0.0386(13) 0.0017(11) 0.0170(12) -0.0055(12)
C67 0.053(2) 0.066(2) 0.103(3) -0.009(2) 0.038(2) -0.0175(18)
C68 0.071(2) 0.060(2) 0.061(2) 0.0094(17) 0.0144(18) -0.0013(18)
C69 0.0357(14) 0.0663(19) 0.0359(13) 0.0065(12) 0.0138(11) 0.0160(13)
C70 0.061(2) 0.100(3) 0.060(2) 0.038(2) 0.0301(18) 0.040(2)
C71 0.0353(14) 0.088(3) 0.0444(15) -0.0135(16) 0.0100(12) 0.0078(16)
C72 0.0394(15) 0.067(2) 0.0513(16) 0.0009(15) 0.0146(13) 0.0210(14)
N3 0.0349(10) 0.0371(11) 0.0318(10) -0.0027(8) 0.0172(8) 0.0024(8)
N4 0.0322(10) 0.0387(11) 0.0284(9) -0.0037(8) 0.0133(8) -0.0014(8)
O2 0.0305(8) 0.0429(10) 0.0323(8) -0.0022(7) 0.0122(7) 0.0052(7)
B1 0.076(3) 0.055(2) 0.079(3) 0.0087(18) 0.062(2) 0.0065(18)
F1 0.189(4) 0.128(3) 0.103(2) -0.007(2) 0.093(3) 0.036(3)
F2 0.161(3) 0.0525(13) 0.161(3) 0.0068(15) 0.143(3) 0.0037(16)
F3 0.127(2) 0.0527(13) 0.185(3) 0.0243(17) 0.127(3) 0.0155(15)
F4 0.0847(19) 0.0737(19) 0.186(4) 0.045(2) 0.065(2) 0.0022(15)
B2 0.0449(16) 0.0491(17) 0.0303(13) -0.0014(12) 0.0132(12) -0.0039(13)
F5 0.0710(13) 0.0634(13) 0.0416(9) 0.0021(8) 0.0068(9) 0.0111(10)
F6 0.0948(16) 0.0581(12) 0.0451(9) -0.0075(8) 0.0333(10) -0.0221(11)
F7 0.0637(12) 0.0727(13) 0.0375(8) -0.0120(8) 0.0192(8) 0.0008(10)
F8 0.0462(10) 0.125(2) 0.0514(11) 0.0077(12) 0.0220(9) -0.0031(12)
C73 0.085(3) 0.095(4) 0.066(2) -0.006(2) 0.022(2) -0.002(3)
C74 0.089(4) 0.106(4) 0.088(4) 0.002(3) 0.030(3) -0.026(3)
C75 0.083(3) 0.076(3) 0.072(3) -0.015(2) 0.002(2) -0.010(2)
C76 0.061(2) 0.086(3) 0.058(2) 0.002(2) 0.0092(18) 0.012(2)
C77 0.058(2) 0.086(3) 0.072(3) 0.016(2) 0.0162(19) 0.005(2)
C78 0.075(3) 0.065(3) 0.075(3) 0.001(2) 0.006(2) 0.002(2)
C79 0.075(3) 0.057(2) 0.070(2) -0.0021(18) 0.014(2) -0.0010(19)
C80 0.0448(18) 0.076(3) 0.077(2) 0.009(2) 0.0203(17) 0.0050(17)
C81 0.067(2) 0.071(2) 0.0576(19) -0.0009(17) 0.0313(18) 0.0039(18)
C82 0.080(3) 0.067(2) 0.077(3) -0.011(2) 0.042(2) -0.020(2)
C83 0.090(3) 0.067(3) 0.119(4) -0.010(3) 0.070(3) -0.014(2)
C84 0.103(4) 0.054(2) 0.090(3) -0.007(2) 0.058(3) 0.007(2)
C85 0.079(3) 0.071(3) 0.0544(19) -0.0054(17) 0.0286(18) -0.015(2)
C86 0.070(3) 0.141(5) 0.050(2) -0.014(3) 0.0263(19) -0.005(3)
C87 0.110(4) 0.100(4) 0.056(2) 0.005(2) 0.050(2) 0.040(3)
C88 0.120(4) 0.056(2) 0.075(2) 0.0034(19) 0.062(3) 0.005(2)
C89 0.085(3) 0.060(2) 0.065(2) 0.0043(17) 0.039(2) -0.007(2)
C90 0.077(2) 0.0539(19) 0.0508(17) 0.0044(15) 0.0259(17) 0.0006(17)
C91 0.0452(16) 0.0489(18) 0.085(2) -0.0166(17) 0.0289(17) -0.0095(14)
C92 0.0426(16) 0.071(2) 0.064(2) -0.0043(17) 0.0170(15) -0.0064(15)
C93 0.061(2) 0.058(2) 0.068(2) 0.0111(17) 0.0208(17) -0.0112(16)
C94 0.086(3) 0.050(2) 0.063(2) -0.0032(16) 0.019(2) -0.0275(19)
C95 0.075(2) 0.061(2) 0.0462(17) 0.0002(15) 0.0215(17) -0.0140(18)
C96 0.0592(19) 0.0443(16) 0.072(2) 0.0009(15) 0.0334(17) -0.0027(14)

loop_
_atom_type_symbol
_atom_type_description
_atom_type_scat_dispersion_real
_atom_type_scat_dispersion_imag
_atom_type_scat_source
C C 0.0181 0.0091 'International Tables Vol C Tables 4.2.6.8 and 6.1.1.4'
H H 0.0000 0.0000 'International Tables Vol C Tables 4.2.6.8 and 6.1.1.4'
B B 0.0090 0.0039 'International Tables Vol C Tables 4.2.6.8 and 6.1.1.4'
N N 0.0311 0.0180 'International Tables Vol C Tables 4.2.6.8 and 6.1.1.4'
O O 0.0492 0.0322 'International Tables Vol C Tables 4.2.6.8 and 6.1.1.4'
F F 0.0727 0.0534 'International Tables Vol C Tables 4.2.6.8 and 6.1.1.4'

loop_
_geom_angle_atom_site_label_1
_geom_angle_atom_site_label_2
_geom_angle_atom_site_label_3
_geom_angle
_geom_angle_site_symmetry_1
_geom_angle_site_symmetry_3
_geom_angle_publ_flag
O1 C1 C2 122.1(2) . . ?
O1 C1 C6 122.0(2) . . ?
C2 C1 C6 115.9(2) . . ?
C3 C2 C7 118.8(2) . . ?
C3 C2 C1 120.9(2) . . ?
C7 C2 C1 120.3(2) . . ?
C4 C3 C2 122.8(2) . . ?
C4 C3 H3 118.6 . . ?
C2 C3 H3 118.6 . . ?
C3 C4 C5 116.6(2) . . ?
C3 C4 C33 123.2(2) . . ?
C5 C4 C33 120.2(2) . . ?
C4 C5 C6 123.1(2) . . ?
C4 C5 H5 118.4 . . ?
C6 C5 H5 118.4 . . ?
C5 C6 C20 119.2(2) . . ?
C5 C6 C1 120.6(2) . . ?
C20 C6 C1 120.2(2) . . ?
N1 C7 C2 122.8(2) . . ?
N1 C7 H7 118.6 . . ?
C2 C7 H7 118.6 . . ?
C9 C8 C13 124.3(3) . . ?
C9 C8 N1 118.3(3) . . ?
C13 C8 N1 117.4(3) . . ?
C8 C9 C10 116.7(3) . . ?
C8 C9 C14 123.2(3) . . ?
C10 C9 C14 120.1(3) . . ?
C11 C10 C9 120.8(3) . . ?
C11 C10 H10 119.6 . . ?
C9 C10 H10 119.6 . . ?
C12 C11 C10 120.9(3) . . ?
C12 C11 H11 119.5 . . ?
C10 C11 H11 119.5 . . ?
C11 C12 C13 121.3(3) . . ?
C11 C12 H12 119.4 . . ?
C13 C12 H12 119.4 . . ?
C12 C13 C8 116.1(3) . . ?
C12 C13 C17 121.7(3) . . ?
C8 C13 C17 122.2(3) . . ?
C16 C14 C9 113.2(4) . . ?
C16 C14 C15 110.1(5) . . ?
C9 C14 C15 108.6(4) . . ?
C16 C14 H14 108.3 . . ?
C9 C14 H14 108.3 . . ?
C15 C14 H14 108.3 . . ?
C14 C15 H15A 109.5 . . ?
C14 C15 H15B 109.5 . . ?
H15A C15 H15B 109.5 . . ?
C14 C15 H15C 109.5 . . ?
H15A C15 H15C 109.5 . . ?
H15B C15 H15C 109.5 . . ?
C14 C16 H16A 109.5 . . ?
C14 C16 H16B 109.5 . . ?
H16A C16 H16B 109.5 . . ?
C14 C16 H16C 109.5 . . ?
H16A C16 H16C 109.5 . . ?
H16B C16 H16C 109.5 . . ?
C18 C17 C13 114.7(3) . . ?
C18 C17 C19 109.8(4) . . ?
C13 C17 C19 109.4(3) . . ?
C18 C17 H17 107.6 . . ?
C13 C17 H17 107.6 . . ?
C19 C17 H17 107.6 . . ?
C17 C18 H18A 109.5 . . ?
C17 C18 H18B 109.5 . . ?
H18A C18 H18B 109.5 . . ?
C17 C18 H18C 109.5 . . ?
H18A C18 H18C 109.5 . . ?
H18B C18 H18C 109.5 . . ?
C17 C19 H19A 109.5 . . ?
C17 C19 H19B 109.5 . . ?
H19A C19 H19B 109.5 . . ?
C17 C19 H19C 109.5 . . ?
H19A C19 H19C 109.5 . . ?
H19B C19 H19C 109.5 . . ?
N2 C20 C6 122.2(2) . . ?
N2 C20 H20 118.9 . . ?
C6 C20 H20 118.9 . . ?
C22 C21 C26 123.8(2) . . ?
C22 C21 N2 118.2(2) . . ?
C26 C21 N2 118.0(2) . . ?
C23 C22 C21 116.5(3) . . ?
C23 C22 C27 122.2(3) . . ?
C21 C22 C27 121.3(3) . . ?
C24 C23 C22 121.6(3) . . ?
C24 C23 H23 119.2 . . ?
C22 C23 H23 119.2 . . ?
C25 C24 C23 120.4(3) . . ?
C25 C24 H24 119.8 . . ?
C23 C24 H24 119.8 . . ?
C24 C25 C26 121.4(3) . . ?
C24 C25 H25 119.3 . . ?
C26 C25 H25 119.3 . . ?
C21 C26 C25 116.3(3) . . ?
C21 C26 C30 123.0(2) . . ?
C25 C26 C30 120.7(3) . . ?
C28 C27 C22 109.7(3) . . ?
C28 C27 C29 110.4(4) . . ?
C22 C27 C29 113.3(3) . . ?
C28 C27 H27 107.7 . . ?
C22 C27 H27 107.7 . . ?
C29 C27 H27 107.7 . . ?
C27 C28 H28A 109.5 . . ?
C27 C28 H28B 109.5 . . ?
H28A C28 H28B 109.5 . . ?
C27 C28 H28C 109.5 . . ?
H28A C28 H28C 109.5 . . ?
H28B C28 H28C 109.5 . . ?
C27 C29 H29A 109.5 . . ?
C27 C29 H29B 109.5 . . ?
H29A C29 H29B 109.5 . . ?
C27 C29 H29C 109.5 . . ?
H29A C29 H29C 109.5 . . ?
H29B C29 H29C 109.5 . . ?
C26 C30 C32 113.2(3) . . ?
C26 C30 C31 110.1(3) . . ?
C32 C30 C31 109.4(3) . . ?
C26 C30 H30 108.0 . . ?
C32 C30 H30 108.0 . . ?
C31 C30 H30 108.0 . . ?
C30 C31 H31A 109.5 . . ?
C30 C31 H31B 109.5 . . ?
H31A C31 H31B 109.5 . . ?
C30 C31 H31C 109.5 . . ?
H31A C31 H31C 109.5 . . ?
H31B C31 H31C 109.5 . . ?
C30 C32 H32A 109.5 . . ?
C30 C32 H32B 109.5 . . ?
H32A C32 H32B 109.5 . . ?
C30 C32 H32C 109.5 . . ?
H32A C32 H32C 109.5 . . ?
H32B C32 H32C 109.5 . . ?
C35 C33 C34 109.4(3) . . ?
C35 C33 C36 109.3(3) . . ?
C34 C33 C36 108.2(3) . . ?
C35 C33 C4 109.4(2) . . ?
C34 C33 C4 111.5(2) . . ?
C36 C33 C4 109.0(2) . . ?
C33 C34 H34A 109.5 . . ?
C33 C34 H34B 109.5 . . ?
H34A C34 H34B 109.5 . . ?
C33 C34 H34C 109.5 . . ?
H34A C34 H34C 109.5 . . ?
H34B C34 H34C 109.5 . . ?
C33 C35 H35A 109.5 . . ?
C33 C35 H35B 109.5 . . ?
H35A C35 H35B 109.5 . . ?
C33 C35 H35C 109.5 . . ?
H35A C35 H35C 109.5 . . ?
H35B C35 H35C 109.5 . . ?
C33 C36 H36A 109.5 . . ?
C33 C36 H36B 109.5 . . ?
H36A C36 H36B 109.5 . . ?
C33 C36 H36C 109.5 . . ?
H36A C36 H36C 109.5 . . ?
H36B C36 H36C 109.5 . . ?
C7 N1 C8 123.0(2) . . ?
C7 N1 H1 113(3) . . ?
C8 N1 H1 123(3) . . ?
C20 N2 C21 123.8(2) . . ?
C20 N2 H2 116(2) . . ?
C21 N2 H2 120(2) . . ?
O2 C37 C42 122.4(2) . . ?
O2 C37 C38 122.0(2) . . ?
C42 C37 C38 115.6(2) . . ?
C39 C38 C43 118.8(2) . . ?
C39 C38 C37 120.7(2) . . ?
C43 C38 C37 120.4(2) . . ?
C40 C39 C38 123.3(2) . . ?
C40 C39 H39 118.3 . . ?
C38 C39 H39 118.3 . . ?
C41 C40 C39 116.6(2) . . ?
C41 C40 C69 123.3(2) . . ?
C39 C40 C69 120.1(2) . . ?
C40 C41 C42 122.6(2) . . ?
C40 C41 H41 118.7 . . ?
C42 C41 H41 118.7 . . ?
C41 C42 C56 118.2(2) . . ?
C41 C42 C37 121.1(2) . . ?
C56 C42 C37 120.7(2) . . ?
N3 C43 C38 123.3(2) . . ?
N3 C43 H43 118.3 . . ?
C38 C43 H43 118.3 . . ?
C45 C44 C49 123.8(2) . . ?
C45 C44 N3 117.2(2) . . ?
C49 C44 N3 119.0(2) . . ?
C44 C45 C46 117.0(3) . . ?
C44 C45 C50 121.6(2) . . ?
C46 C45 C50 121.2(3) . . ?
C47 C46 C45 120.7(3) . . ?
C47 C46 H46 119.7 . . ?
C45 C46 H46 119.7 . . ?
C46 C47 C48 120.8(3) . . ?
C46 C47 H47 119.6 . . ?
C48 C47 H47 119.6 . . ?
C47 C48 C49 121.1(3) . . ?
C47 C48 H48 119.5 . . ?
C49 C48 H48 119.5 . . ?
C48 C49 C44 116.6(3) . . ?
C48 C49 C53 121.4(3) . . ?
C44 C49 C53 122.0(2) . . ?
C45 C50 C51 108.9(3) . . ?
C45 C50 C52 113.5(3) . . ?
C51 C50 C52 110.1(4) . . ?
C45 C50 H50 108.1 . . ?
C51 C50 H50 108.1 . . ?
C52 C50 H50 108.1 . . ?
C50 C51 H51A 109.5 . . ?
C50 C51 H51B 109.5 . . ?
H51A C51 H51B 109.5 . . ?
C50 C51 H51C 109.5 . . ?
H51A C51 H51C 109.5 . . ?
H51B C51 H51C 109.5 . . ?
C50 C52 H52A 109.5 . . ?
C50 C52 H52B 109.5 . . ?
H52A C52 H52B 109.5 . . ?
C50 C52 H52C 109.5 . . ?
H52A C52 H52C 109.5 . . ?
H52B C52 H52C 109.5 . . ?
C54 C53 C55 111.1(3) . . ?
C54 C53 C49 113.9(3) . . ?
C55 C53 C49 108.9(3) . . ?
C54 C53 H53 107.5 . . ?
C55 C53 H53 107.5 . . ?
C49 C53 H53 107.5 . . ?
C53 C54 H54A 109.5 . . ?
C53 C54 H54B 109.5 . . ?
H54A C54 H54B 109.5 . . ?
C53 C54 H54C 109.5 . . ?
H54A C54 H54C 109.5 . . ?
H54B C54 H54C 109.5 . . ?
C53 C55 H55A 109.5 . . ?
C53 C55 H55B 109.5 . . ?
H55A C55 H55B 109.5 . . ?
C53 C55 H55C 109.5 . . ?
H55A C55 H55C 109.5 . . ?
H55B C55 H55C 109.5 . . ?
N4 C56 C42 123.7(2) . . ?
N4 C56 H56 118.2 . . ?
C42 C56 H56 118.2 . . ?
C62 C57 C58 124.3(2) . . ?
C62 C57 N4 118.1(2) . . ?
C58 C57 N4 117.6(2) . . ?
C57 C58 C59 116.2(3) . . ?
C57 C58 C63 123.8(3) . . ?
C59 C58 C63 120.0(3) . . ?
C60 C59 C58 121.2(3) . . ?
C60 C59 H59 119.4 . . ?
C58 C59 H59 119.4 . . ?
C59 C60 C61 120.9(3) . . ?
C59 C60 H60 119.6 . . ?
C61 C60 H60 119.6 . . ?
C60 C61 C62 120.8(3) . . ?
C60 C61 H61 119.6 . . ?
C62 C61 H61 119.6 . . ?
C61 C62 C57 116.7(3) . . ?
C61 C62 C66 120.6(3) . . ?
C57 C62 C66 122.6(2) . . ?
C65 C63 C58 111.3(4) . . ?
C65 C63 C64 110.1(5) . . ?
C58 C63 C64 112.1(4) . . ?
C65 C63 H63 107.7 . . ?
C58 C63 H63 107.7 . . ?
C64 C63 H63 107.7 . . ?
C63 C64 H64A 109.5 . . ?
C63 C64 H64B 109.5 . . ?
H64A C64 H64B 109.5 . . ?
C63 C64 H64C 109.5 . . ?
H64A C64 H64C 109.5 . . ?
H64B C64 H64C 109.5 . . ?
C63 C65 H65A 109.5 . . ?
C63 C65 H65B 109.5 . . ?
H65A C65 H65B 109.5 . . ?
C63 C65 H65C 109.5 . . ?
H65A C65 H65C 109.5 . . ?
H65B C65 H65C 109.5 . . ?
C62 C66 C67 110.6(3) . . ?
C62 C66 C68 113.3(3) . . ?
C67 C66 C68 111.2(3) . . ?
C62 C66 H66 107.1 . . ?
C67 C66 H66 107.1 . . ?
C68 C66 H66 107.1 . . ?
C66 C67 H67A 109.5 . . ?
C66 C67 H67B 109.5 . . ?
H67A C67 H67B 109.5 . . ?
C66 C67 H67C 109.5 . . ?
H67A C67 H67C 109.5 . . ?
H67B C67 H67C 109.5 . . ?
C66 C68 H68A 109.5 . . ?
C66 C68 H68B 109.5 . . ?
H68A C68 H68B 109.5 . . ?
C66 C68 H68C 109.5 . . ?
H68A C68 H68C 109.5 . . ?
H68B C68 H68C 109.5 . . ?
C71 C69 C40 108.8(3) . . ?
C71 C69 C72 109.2(3) . . ?
C40 C69 C72 111.7(2) . . ?
C71 C69 C70 109.8(3) . . ?
C40 C69 C70 109.0(3) . . ?
C72 C69 C70 108.3(3) . . ?
C69 C70 H70A 109.5 . . ?
C69 C70 H70B 109.5 . . ?
H70A C70 H70B 109.5 . . ?
C69 C70 H70C 109.5 . . ?
H70A C70 H70C 109.5 . . ?
H70B C70 H70C 109.5 . . ?
C69 C71 H71A 109.5 . . ?
C69 C71 H71B 109.5 . . ?
H71A C71 H71B 109.5 . . ?
C69 C71 H71C 109.5 . . ?
H71A C71 H71C 109.5 . . ?
H71B C71 H71C 109.5 . . ?
C69 C72 H72A 109.5 . . ?
C69 C72 H72B 109.5 . . ?
H72A C72 H72B 109.5 . . ?
C69 C72 H72C 109.5 . . ?
H72A C72 H72C 109.5 . . ?
H72B C72 H72C 109.5 . . ?
C43 N3 C44 121.7(2) . . ?
C43 N3 H3A 114(2) . . ?
C44 N3 H3A 124(2) . . ?
C56 N4 C57 121.2(2) . . ?
C56 N4 H4 116(2) . . ?
C57 N4 H4 123(2) . . ?
F2 B1 F1 113.1(5) . . ?
F2 B1 F3 111.4(3) . . ?
F1 B1 F3 108.2(4) . . ?
F2 B1 F4 111.5(4) . . ?
F1 B1 F4 100.5(4) . . ?
F3 B1 F4 111.7(4) . . ?
F7 B2 F5 112.0(3) . . ?
F7 B2 F6 109.8(3) . . ?
F5 B2 F6 108.6(3) . . ?
F7 B2 F8 108.8(3) . . ?
F5 B2 F8 109.2(3) . . ?
F6 B2 F8 108.4(3) . . ?
C74 C73 C78 119.8(6) . . ?
C74 C73 H73 120.1 . . ?
C78 C73 H73 120.1 . . ?
C73 C74 C75 119.6(6) . . ?
C73 C74 H74 120.2 . . ?
C75 C74 H74 120.2 . . ?
C76 C75 C74 120.5(5) . . ?
C76 C75 H75 119.8 . . ?
C74 C75 H75 119.8 . . ?
C77 C76 C75 119.1(5) . . ?
C77 C76 H76 120.4 . . ?
C75 C76 H76 120.4 . . ?
C76 C77 C78 120.4(5) . . ?
C76 C77 H77 119.8 . . ?
C78 C77 H77 119.8 . . ?
C73 C78 C77 120.6(5) . . ?
C73 C78 H78 119.7 . . ?
C77 C78 H78 119.7 . . ?
C84 C79 C80 119.7(4) . . ?
C84 C79 H79 120.2 . . ?
C80 C79 H79 120.2 . . ?
C81 C80 C79 119.8(4) . . ?
C81 C80 H80 120.1 . . ?
C79 C80 H80 120.1 . . ?
C80 C81 C82 120.0(4) . . ?
C80 C81 H81 120.0 . . ?
C82 C81 H81 120.0 . . ?
C83 C82 C81 120.6(4) . . ?
C83 C82 H82 119.7 . . ?
C81 C82 H82 119.7 . . ?
C82 C83 C84 120.4(5) . . ?
C82 C83 H83 119.8 . . ?
C84 C83 H83 119.8 . . ?
C79 C84 C83 119.6(4) . . ?
C79 C84 H84 120.2 . . ?
C83 C84 H84 120.2 . . ?
C90 C85 C86 120.0(5) . . ?
C90 C85 H85 120.0 . . ?
C86 C85 H85 120.0 . . ?
C85 C86 C87 119.8(5) . . ?
C85 C86 H86 120.1 . . ?
C87 C86 H86 120.1 . . ?
C88 C87 C86 118.6(5) . . ?
C88 C87 H87 120.7 . . ?
C86 C87 H87 120.7 . . ?
C87 C88 C89 120.2(5) . . ?
C87 C88 H88 119.9 . . ?
C89 C88 H88 119.9 . . ?
C90 C89 C88 120.0(5) . . ?
C90 C89 H89 120.0 . . ?
C88 C89 H89 120.0 . . ?
C85 C90 C89 121.2(4) . . ?
C85 C90 H90 119.4 . . ?
C89 C90 H90 119.4 . . ?
C96 C91 C92 120.3(3) . . ?
C96 C91 H91 119.9 . . ?
C92 C91 H91 119.9 . . ?
C91 C92 C93 119.8(4) . . ?
C91 C92 H92 120.1 . . ?
C93 C92 H92 120.1 . . ?
C94 C93 C92 119.5(4) . . ?
C94 C93 H93 120.2 . . ?
C92 C93 H93 120.2 . . ?
C93 C94 C95 120.8(4) . . ?
C93 C94 H94 119.6 . . ?
C95 C94 H94 119.6 . . ?
C96 C95 C94 119.8(4) . . ?
C96 C95 H95 120.1 . . ?
C94 C95 H95 120.1 . . ?
C95 C96 C91 119.8(4) . . ?
C95 C96 H96 120.1 . . ?
C91 C96 H96 120.1 . . ?

loop_
_geom_bond_atom_site_label_1
_geom_bond_atom_site_label_2
_geom_bond_distance
_geom_bond_site_symmetry_2
_geom_bond_publ_flag
C1 O1 1.284(3) . ?
C1 C2 1.434(3) . ?
C1 C6 1.435(3) . ?
C2 C3 1.408(4) . ?
C2 C7 1.424(3) . ?
C3 C4 1.388(4) . ?
C3 H3 0.9500 . ?
C4 C5 1.395(3) . ?
C4 C33 1.537(3) . ?
C5 C6 1.404(3) . ?
C5 H5 0.9500 . ?
C6 C20 1.429(3) . ?
C7 N1 1.295(4) . ?
C7 H7 0.9500 . ?
C8 C9 1.388(5) . ?
C8 C13 1.400(5) . ?
C8 N1 1.448(3) . ?
C9 C10 1.398(4) . ?
C9 C14 1.519(5) . ?
C10 C11 1.378(6) . ?
C10 H10 0.9500 . ?
C11 C12 1.373(6) . ?
C11 H11 0.9500 . ?
C12 C13 1.398(4) . ?
C12 H12 0.9500 . ?
C13 C17 1.520(5) . ?
C14 C16 1.507(8) . ?
C14 C15 1.552(7) . ?
C14 H14 1.0000 . ?
C15 H15A 0.9800 . ?
C15 H15B 0.9800 . ?
C15 H15C 0.9800 . ?
C16 H16A 0.9800 . ?
C16 H16B 0.9800 . ?
C16 H16C 0.9800 . ?
C17 C18 1.519(6) . ?
C17 C19 1.527(6) . ?
C17 H17 1.0000 . ?
C18 H18A 0.9800 . ?
C18 H18B 0.9800 . ?
C18 H18C 0.9800 . ?
C19 H19A 0.9800 . ?
C19 H19B 0.9800 . ?
C19 H19C 0.9800 . ?
C20 N2 1.298(3) . ?
C20 H20 0.9500 . ?
C21 C22 1.395(4) . ?
C21 C26 1.400(4) . ?
C21 N2 1.451(3) . ?
C22 C23 1.391(4) . ?
C22 C27 1.519(5) . ?
C23 C24 1.379(6) . ?
C23 H23 0.9500 . ?
C24 C25 1.367(5) . ?
C24 H24 0.9500 . ?
C25 C26 1.401(4) . ?
C25 H25 0.9500 . ?
C26 C30 1.516(4) . ?
C27 C28 1.517(6) . ?
C27 C29 1.520(5) . ?
C27 H27 1.0000 . ?
C28 H28A 0.9800 . ?
C28 H28B 0.9800 . ?
C28 H28C 0.9800 . ?
C29 H29A 0.9800 . ?
C29 H29B 0.9800 . ?
C29 H29C 0.9800 . ?
C30 C32 1.529(5) . ?
C30 C31 1.535(4) . ?
C30 H30 1.0000 . ?
C31 H31A 0.9800 . ?
C31 H31B 0.9800 . ?
C31 H31C 0.9800 . ?
C32 H32A 0.9800 . ?
C32 H32B 0.9800 . ?
C32 H32C 0.9800 . ?
C33 C35 1.519(5) . ?
C33 C34 1.531(4) . ?
C33 C36 1.533(5) . ?
C34 H34A 0.9800 . ?
C34 H34B 0.9800 . ?
C34 H34C 0.9800 . ?
C35 H35A 0.9800 . ?
C35 H35B 0.9800 . ?
C35 H35C 0.9800 . ?
C36 H36A 0.9800 . ?
C36 H36B 0.9800 . ?
C36 H36C 0.9800 . ?
N1 H1 0.86(5) . ?
N2 H2 0.95(4) . ?
C37 O2 1.276(3) . ?
C37 C42 1.431(3) . ?
C37 C38 1.441(3) . ?
C38 C39 1.399(4) . ?
C38 C43 1.422(3) . ?
C39 C40 1.392(4) . ?
C39 H39 0.9500 . ?
C40 C41 1.391(4) . ?
C40 C69 1.531(4) . ?
C41 C42 1.411(3) . ?
C41 H41 0.9500 . ?
C42 C56 1.418(3) . ?
C43 N3 1.299(3) . ?
C43 H43 0.9500 . ?
C44 C45 1.396(4) . ?
C44 C49 1.399(4) . ?
C44 N3 1.446(3) . ?
C45 C46 1.400(4) . ?
C45 C50 1.513(5) . ?
C46 C47 1.374(5) . ?
C46 H46 0.9500 . ?
C47 C48 1.390(5) . ?
C47 H47 0.9500 . ?
C48 C49 1.392(4) . ?
C48 H48 0.9500 . ?
C49 C53 1.523(4) . ?
C50 C51 1.527(7) . ?
C50 C52 1.529(6) . ?
C50 H50 1.0000 . ?
C51 H51A 0.9800 . ?
C51 H51B 0.9800 . ?
C51 H51C 0.9800 . ?
C52 H52A 0.9800 . ?
C52 H52B 0.9800 . ?
C52 H52C 0.9800 . ?
C53 C54 1.519(5) . ?
C53 C55 1.523(5) . ?
C53 H53 1.0000 . ?
C54 H54A 0.9800 . ?
C54 H54B 0.9800 . ?
C54 H54C 0.9800 . ?
C55 H55A 0.9800 . ?
C55 H55B 0.9800 . ?
C55 H55C 0.9800 . ?
C56 N4 1.301(3) . ?
C56 H56 0.9500 . ?
C57 C62 1.397(4) . ?
C57 C58 1.398(4) . ?
C57 N4 1.455(3) . ?
C58 C59 1.403(4) . ?
C58 C63 1.509(5) . ?
C59 C60 1.374(5) . ?
C59 H59 0.9500 . ?
C60 C61 1.387(5) . ?
C60 H60 0.9500 . ?
C61 C62 1.395(4) . ?
C61 H61 0.9500 . ?
C62 C66 1.514(4) . ?
C63 C65 1.506(8) . ?
C63 C64 1.516(8) . ?
C63 H63 1.0000 . ?
C64 H64A 0.9800 . ?
C64 H64B 0.9800 . ?
C64 H64C 0.9800 . ?
C65 H65A 0.9800 . ?
C65 H65B 0.9800 . ?
C65 H65C 0.9800 . ?
C66 C67 1.515(5) . ?
C66 C68 1.526(5) . ?
C66 H66 1.0000 . ?
C67 H67A 0.9800 . ?
C67 H67B 0.9800 . ?
C67 H67C 0.9800 . ?
C68 H68A 0.9800 . ?
C68 H68B 0.9800 . ?
C68 H68C 0.9800 . ?
C69 C71 1.521(6) . ?
C69 C72 1.535(4) . ?
C69 C70 1.542(5) . ?
C70 H70A 0.9800 . ?
C70 H70B 0.9800 . ?
C70 H70C 0.9800 . ?
C71 H71A 0.9800 . ?
C71 H71B 0.9800 . ?
C71 H71C 0.9800 . ?
C72 H72A 0.9800 . ?
C72 H72B 0.9800 . ?
C72 H72C 0.9800 . ?
N3 H3A 0.90(4) . ?
N4 H4 0.91(4) . ?
B1 F2 1.343(4) . ?
B1 F1 1.356(6) . ?
B1 F3 1.374(5) . ?
B1 F4 1.391(6) . ?
B2 F7 1.381(4) . ?
B2 F5 1.385(4) . ?
B2 F6 1.387(4) . ?
B2 F8 1.386(4) . ?
C73 C74 1.358(9) . ?
C73 C78 1.372(9) . ?
C73 H73 0.9500 . ?
C74 C75 1.399(10) . ?
C74 H74 0.9500 . ?
C75 C76 1.370(9) . ?
C75 H75 0.9500 . ?
C76 C77 1.368(8) . ?
C76 H76 0.9500 . ?
C77 C78 1.374(8) . ?
C77 H77 0.9500 . ?
C78 H78 0.9500 . ?
C79 C84 1.367(8) . ?
C79 C80 1.403(7) . ?
C79 H79 0.9500 . ?
C80 C81 1.353(7) . ?
C80 H80 0.9500 . ?
C81 C82 1.374(6) . ?
C81 H81 0.9500 . ?
C82 C83 1.358(7) . ?
C82 H82 0.9500 . ?
C83 C84 1.376(8) . ?
C83 H83 0.9500 . ?
C84 H84 0.9500 . ?
C85 C90 1.342(7) . ?
C85 C86 1.377(8) . ?
C85 H85 0.9500 . ?
C86 C87 1.408(9) . ?
C86 H86 0.9500 . ?
C87 C88 1.372(9) . ?
C87 H87 0.9500 . ?
C88 C89 1.374(7) . ?
C88 H88 0.9500 . ?
C89 C90 1.367(6) . ?
C89 H89 0.9500 . ?
C90 H90 0.9500 . ?
C91 C96 1.378(6) . ?
C91 C92 1.379(6) . ?
C91 H91 0.9500 . ?
C92 C93 1.380(6) . ?
C92 H92 0.9500 . ?
C93 C94 1.369(6) . ?
C93 H93 0.9500 . ?
C94 C95 1.376(6) . ?
C94 H94 0.9500 . ?
C95 C96 1.372(5) . ?
C95 H95 0.9500 . ?
C96 H96 0.9500 . ?

loop_
_geom_torsion_atom_site_label_1
_geom_torsion_atom_site_label_2
_geom_torsion_atom_site_label_3
_geom_torsion_atom_site_label_4
_geom_torsion
_geom_torsion_site_symmetry_1
_geom_torsion_site_symmetry_2
_geom_torsion_site_symmetry_3
_geom_torsion_site_symmetry_4
_geom_torsion_publ_flag
O1 C1 C2 C3 -178.4(2) . . . . ?
C6 C1 C2 C3 2.2(4) . . . . ?
O1 C1 C2 C7 -0.4(4) . . . . ?
C6 C1 C2 C7 -179.8(2) . . . . ?
C7 C2 C3 C4 -178.5(3) . . . . ?
C1 C2 C3 C4 -0.5(4) . . . . ?
C2 C3 C4 C5 -1.4(4) . . . . ?
C2 C3 C4 C33 177.2(2) . . . . ?
C3 C4 C5 C6 1.5(4) . . . . ?
C33 C4 C5 C6 -177.2(2) . . . . ?
C4 C5 C6 C20 178.1(2) . . . . ?
C4 C5 C6 C1 0.4(4) . . . . ?
O1 C1 C6 C5 178.4(2) . . . . ?
C2 C1 C6 C5 -2.2(4) . . . . ?
O1 C1 C6 C20 0.7(4) . . . . ?
C2 C1 C6 C20 -179.9(2) . . . . ?
C3 C2 C7 N1 179.3(3) . . . . ?
C1 C2 C7 N1 1.3(4) . . . . ?
C13 C8 C9 C10 0.8(5) . . . . ?
N1 C8 C9 C10 179.7(3) . . . . ?
C13 C8 C9 C14 -177.2(3) . . . . ?
N1 C8 C9 C14 1.7(5) . . . . ?
C8 C9 C10 C11 -1.7(6) . . . . ?
C14 C9 C10 C11 176.3(4) . . . . ?
C9 C10 C11 C12 1.2(6) . . . . ?
C10 C11 C12 C13 0.4(6) . . . . ?
C11 C12 C13 C8 -1.3(5) . . . . ?
C11 C12 C13 C17 175.1(3) . . . . ?
C9 C8 C13 C12 0.8(4) . . . . ?
N1 C8 C13 C12 -178.2(3) . . . . ?
C9 C8 C13 C17 -175.7(3) . . . . ?
N1 C8 C13 C17 5.4(4) . . . . ?
C8 C9 C14 C16 -140.6(5) . . . . ?
C10 C9 C14 C16 41.5(6) . . . . ?
C8 C9 C14 C15 96.8(4) . . . . ?
C10 C9 C14 C15 -81.1(5) . . . . ?
C12 C13 C17 C18 32.6(5) . . . . ?
C8 C13 C17 C18 -151.2(3) . . . . ?
C12 C13 C17 C19 -91.3(4) . . . . ?
C8 C13 C17 C19 85.0(4) . . . . ?
C5 C6 C20 N2 -177.7(3) . . . . ?
C1 C6 C20 N2 0.0(4) . . . . ?
C26 C21 C22 C23 1.5(4) . . . . ?
N2 C21 C22 C23 179.0(3) . . . . ?
C26 C21 C22 C27 179.9(3) . . . . ?
N2 C21 C22 C27 -2.6(4) . . . . ?
C21 C22 C23 C24 0.1(5) . . . . ?
C27 C22 C23 C24 -178.3(3) . . . . ?
C22 C23 C24 C25 -1.2(5) . . . . ?
C23 C24 C25 C26 0.8(5) . . . . ?
C22 C21 C26 C25 -1.9(4) . . . . ?
N2 C21 C26 C25 -179.4(2) . . . . ?
C22 C21 C26 C30 178.7(3) . . . . ?
N2 C21 C26 C30 1.2(4) . . . . ?
C24 C25 C26 C21 0.7(4) . . . . ?
C24 C25 C26 C30 -179.9(3) . . . . ?
C23 C22 C27 C28 85.1(4) . . . . ?
C21 C22 C27 C28 -93.1(4) . . . . ?
C23 C22 C27 C29 -38.8(5) . . . . ?
C21 C22 C27 C29 143.0(3) . . . . ?
C21 C26 C30 C32 -137.8(3) . . . . ?
C25 C26 C30 C32 42.8(4) . . . . ?
C21 C26 C30 C31 99.5(3) . . . . ?
C25 C26 C30 C31 -79.9(3) . . . . ?
C3 C4 C33 C35 -123.0(3) . . . . ?
C5 C4 C33 C35 55.6(4) . . . . ?
C3 C4 C33 C34 -1.8(4) . . . . ?
C5 C4 C33 C34 176.8(3) . . . . ?
C3 C4 C33 C36 117.6(3) . . . . ?
C5 C4 C33 C36 -63.8(4) . . . . ?
C2 C7 N1 C8 -175.6(3) . . . . ?
C9 C8 N1 C7 -94.5(4) . . . . ?
C13 C8 N1 C7 84.5(4) . . . . ?
C6 C20 N2 C21 176.9(2) . . . . ?
C22 C21 N2 C20 105.2(3) . . . . ?
C26 C21 N2 C20 -77.2(3) . . . . ?
O2 C37 C38 C39 178.7(2) . . . . ?
C42 C37 C38 C39 -2.7(4) . . . . ?
O2 C37 C38 C43 -3.7(4) . . . . ?
C42 C37 C38 C43 174.9(2) . . . . ?
C43 C38 C39 C40 -176.0(3) . . . . ?
C37 C38 C39 C40 1.6(4) . . . . ?
C38 C39 C40 C41 1.0(4) . . . . ?
C38 C39 C40 C69 179.5(3) . . . . ?
C39 C40 C41 C42 -2.4(4) . . . . ?
C69 C40 C41 C42 179.1(3) . . . . ?
C40 C41 C42 C56 -176.9(2) . . . . ?
C40 C41 C42 C37 1.2(4) . . . . ?
O2 C37 C42 C41 179.9(2) . . . . ?
C38 C37 C42 C41 1.3(3) . . . . ?
O2 C37 C42 C56 -2.0(4) . . . . ?
C38 C37 C42 C56 179.4(2) . . . . ?
C39 C38 C43 N3 178.2(3) . . . . ?
C37 C38 C43 N3 0.5(4) . . . . ?
C49 C44 C45 C46 -1.8(4) . . . . ?
N3 C44 C45 C46 175.7(3) . . . . ?
C49 C44 C45 C50 -176.3(3) . . . . ?
N3 C44 C45 C50 1.2(4) . . . . ?
C44 C45 C46 C47 -0.3(5) . . . . ?
C50 C45 C46 C47 174.2(3) . . . . ?
C45 C46 C47 C48 1.1(5) . . . . ?
C46 C47 C48 C49 0.2(6) . . . . ?
C47 C48 C49 C44 -2.1(5) . . . . ?
C47 C48 C49 C53 175.9(3) . . . . ?
C45 C44 C49 C48 3.0(4) . . . . ?
N3 C44 C49 C48 -174.5(3) . . . . ?
C45 C44 C49 C53 -175.0(3) . . . . ?
N3 C44 C49 C53 7.5(4) . . . . ?
C44 C45 C50 C51 86.7(4) . . . . ?
C46 C45 C50 C51 -87.6(4) . . . . ?
C44 C45 C50 C52 -150.3(3) . . . . ?
C46 C45 C50 C52 35.4(5) . . . . ?
C48 C49 C53 C54 23.2(5) . . . . ?
C44 C49 C53 C54 -158.9(3) . . . . ?
C48 C49 C53 C55 -101.4(4) . . . . ?
C44 C49 C53 C55 76.5(4) . . . . ?
C41 C42 C56 N4 179.3(2) . . . . ?
C37 C42 C56 N4 1.2(4) . . . . ?
C62 C57 C58 C59 1.2(4) . . . . ?
N4 C57 C58 C59 -176.7(3) . . . . ?
C62 C57 C58 C63 -176.9(3) . . . . ?
N4 C57 C58 C63 5.2(4) . . . . ?
C57 C58 C59 C60 -0.4(5) . . . . ?
C63 C58 C59 C60 177.8(4) . . . . ?
C58 C59 C60 C61 -0.5(6) . . . . ?
C59 C60 C61 C62 0.5(6) . . . . ?
C60 C61 C62 C57 0.3(5) . . . . ?
C60 C61 C62 C66 177.0(3) . . . . ?
C58 C57 C62 C61 -1.2(4) . . . . ?
N4 C57 C62 C61 176.8(3) . . . . ?
C58 C57 C62 C66 -177.8(3) . . . . ?
N4 C57 C62 C66 0.2(4) . . . . ?
C57 C58 C63 C65 110.6(5) . . . . ?
C59 C58 C63 C65 -67.5(6) . . . . ?
C57 C58 C63 C64 -125.6(5) . . . . ?
C59 C58 C63 C64 56.4(5) . . . . ?
C61 C62 C66 C67 -80.7(4) . . . . ?
C57 C62 C66 C67 95.8(4) . . . . ?
C61 C62 C66 C68 44.9(4) . . . . ?
C57 C62 C66 C68 -138.6(3) . . . . ?
C41 C40 C69 C71 113.8(3) . . . . ?
C39 C40 C69 C71 -64.7(4) . . . . ?
C41 C40 C69 C72 -6.9(4) . . . . ?
C39 C40 C69 C72 174.7(3) . . . . ?
C41 C40 C69 C70 -126.5(3) . . . . ?
C39 C40 C69 C70 55.0(4) . . . . ?
C38 C43 N3 C44 -178.0(2) . . . . ?
C45 C44 N3 C43 -106.0(3) . . . . ?
C49 C44 N3 C43 71.7(3) . . . . ?
C42 C56 N4 C57 -174.4(2) . . . . ?
C62 C57 N4 C56 -102.9(3) . . . . ?
C58 C57 N4 C56 75.2(3) . . . . ?
C78 C73 C74 C75 0.6(9) . . . . ?
C73 C74 C75 C76 0.1(9) . . . . ?
C74 C75 C76 C77 -0.8(8) . . . . ?
C75 C76 C77 C78 0.8(7) . . . . ?
C74 C73 C78 C77 -0.6(8) . . . . ?
C76 C77 C78 C73 -0.1(7) . . . . ?
C84 C79 C80 C81 0.5(7) . . . . ?
C79 C80 C81 C82 -1.6(7) . . . . ?
C80 C81 C82 C83 1.2(8) . . . . ?
C81 C82 C83 C84 0.4(8) . . . . ?
C80 C79 C84 C83 1.1(8) . . . . ?
C82 C83 C84 C79 -1.5(8) . . . . ?
C90 C85 C86 C87 0.4(6) . . . . ?
C85 C86 C87 C88 -2.1(6) . . . . ?
C86 C87 C88 C89 1.8(6) . . . . ?
C87 C88 C89 C90 0.2(6) . . . . ?
C86 C85 C90 C89 1.7(6) . . . . ?
C88 C89 C90 C85 -2.0(6) . . . . ?
C96 C91 C92 C93 2.2(6) . . . . ?
C91 C92 C93 C94 -2.2(7) . . . . ?
C92 C93 C94 C95 1.0(8) . . . . ?
C93 C94 C95 C96 0.2(8) . . . . ?
C94 C95 C96 C91 -0.2(7) . . . . ?
C92 C91 C96 C95 -1.0(6) . . . . ?
